data_4061354
_journal_name_full Organometallics
_journal_year 2004
_chemical_formula_sum 'C56 H68 N6 Ni O2'
_chemical_formula_weight 915.87
_space_group_IT_number 2
_symmetry_cell_setting triclinic
_symmetry_space_group_name_Hall '-P 1'
_symmetry_space_group_name_H-M 'P -1'
_cell_angle_alpha 102.198(8)
_cell_angle_beta 104.316(8)
_cell_angle_gamma 93.127(9)
_cell_formula_units_Z 1
_cell_length_a 8.315(4)
_cell_length_b 12.634(6)
_cell_length_c 12.828(6)
_cell_measurement_temperature 293(2)
_cell_volume 1268.1(10)
_diffrn_ambient_temperature 293(2)
_exptl_crystal_density_diffrn 1.199
_cod_depositor_comments
;
The following automatic conversions were performed:
'_symmetry_cell_setting' value 'Triclinic' changed to 'triclinic'
according to '/home/saulius/struct/CIF-dictionaries/cif_core.dic'
dictionary named 'cif_core.dic' version 2.4.1 from 2010-06-29.

Automatic conversion script
Id: cif_fix_enum 1527 2010-12-29 10:47:43Z saulius 
;
_cod_database_code 4061354

loop_
_symmetry_equiv_pos_as_xyz
'x, y, z'
'-x, -y, -z'

loop_
_atom_site_label
_atom_site_type_symbol
_atom_site_fract_x
_atom_site_fract_y
_atom_site_fract_z
_atom_site_U_iso_or_equiv
_atom_site_adp_type
_atom_site_occupancy
_atom_site_symmetry_multiplicity
_atom_site_calc_flag
_atom_site_refinement_flags
_atom_site_disorder_assembly
_atom_site_disorder_group
Ni1 Ni 0.5000 0.0000 0.0000 0.0376(2) Uani 1 2 d S . .
N1 N 0.2866(3) 0.0382(2) 0.1530(2) 0.0391(6) Uani 1 1 d . . .
N2 N 0.1998(3) 0.1071(2) 0.0136(2) 0.0404(7) Uani 1 1 d . . .
C1 C 0.3209(4) 0.0514(3) 0.0585(2) 0.0363(7) Uani 1 1 d . . .
C2 C 0.0912(4) 0.1300(3) 0.0791(3) 0.0472(9) Uani 1 1 d . . .
H2A H -0.0016 0.1679 0.0652 0.057 Uiso 1 1 calc R . .
C3 C 0.1453(4) 0.0872(3) 0.1661(3) 0.0484(9) Uani 1 1 d . . .
H3A H 0.0974 0.0898 0.2248 0.058 Uiso 1 1 calc R . .
C4 C 0.3961(4) -0.0092(3) 0.2346(3) 0.0471(9) Uani 1 1 d . . .
H4A H 0.4619 0.0494 0.2941 0.057 Uiso 1 1 calc R . .
H4B H 0.4729 -0.0491 0.1999 0.057 Uiso 1 1 calc R . .
C5 C 0.3060(4) -0.0854(3) 0.2839(3) 0.0425(8) Uani 1 1 d . . .
C6 C 0.2602(4) -0.1942(3) 0.2268(3) 0.0491(9) Uani 1 1 d . . .
C7 C 0.2739(5) -0.2344(4) 0.1166(3) 0.0636(11) Uani 1 1 d . . .
H7A H 0.3150 -0.1862 0.0812 0.076 Uiso 1 1 calc R . .
C8 C 0.2295(6) -0.3389(5) 0.0629(4) 0.0916(16) Uani 1 1 d . . .
H8A H 0.2385 -0.3621 -0.0090 0.110 Uiso 1 1 calc R . .
C9 C 0.1697(6) -0.4132(4) 0.1150(5) 0.1008(19) Uani 1 1 d . . .
H9A H 0.1412 -0.4858 0.0773 0.121 Uiso 1 1 calc R . .
C10 C 0.1519(5) -0.3819(4) 0.2202(5) 0.0892(15) Uani 1 1 d . . .
H10A H 0.1132 -0.4330 0.2536 0.107 Uiso 1 1 calc R . .
C11 C 0.1934(4) -0.2697(3) 0.2783(4) 0.0594(10) Uani 1 1 d . . .
C12 C 0.1731(5) -0.2321(4) 0.3839(4) 0.0684(12) Uani 1 1 d . . .
H12A H 0.1343 -0.2816 0.4188 0.082 Uiso 1 1 calc R . .
C13 C 0.2087(4) -0.1241(4) 0.4380(3) 0.0546(10) Uani 1 1 d . . .
C14 C 0.1799(5) -0.0839(5) 0.5452(4) 0.0767(14) Uani 1 1 d . . .
H14A H 0.1384 -0.1325 0.5800 0.092 Uiso 1 1 calc R . .
C15 C 0.2119(6) 0.0215(5) 0.5948(4) 0.0866(16) Uani 1 1 d . . .
H15A H 0.1910 0.0456 0.6633 0.104 Uiso 1 1 calc R . .
C16 C 0.2762(5) 0.0964(4) 0.5458(3) 0.0768(13) Uani 1 1 d . . .
H16A H 0.2965 0.1698 0.5816 0.092 Uiso 1 1 calc R . .
C17 C 0.3094(5) 0.0634(3) 0.4469(3) 0.0609(10) Uani 1 1 d . . .
H17A H 0.3547 0.1146 0.4165 0.073 Uiso 1 1 calc R . .
C18 C 0.2771(4) -0.0477(3) 0.3879(3) 0.0463(9) Uani 1 1 d . . .
C19 C 0.1919(4) 0.1435(3) -0.0880(3) 0.0456(8) Uani 1 1 d . . .
H19A H 0.0763 0.1352 -0.1309 0.055 Uiso 1 1 calc R . .
H19B H 0.2523 0.0972 -0.1317 0.055 Uiso 1 1 calc R . .
C20 C 0.2640(5) 0.2604(3) -0.0675(3) 0.0553(10) Uani 1 1 d . . .
H20A H 0.3730 0.2721 -0.0147 0.066 Uiso 1 1 calc R . .
H20B H 0.1923 0.3080 -0.0355 0.066 Uiso 1 1 calc R . .
C21 C 0.2807(4) 0.2892(3) -0.1733(3) 0.0520(9) Uani 1 1 d . . .
H21A H 0.1734 0.2703 -0.2278 0.062 Uiso 1 1 calc R . .
H21B H 0.3594 0.2450 -0.2014 0.062 Uiso 1 1 calc R . .
C22 C 0.3385(5) 0.4080(3) -0.1609(3) 0.0616(10) Uani 1 1 d . . .
H22A H 0.2544 0.4520 -0.1401 0.074 Uiso 1 1 calc R . .
H22B H 0.4405 0.4290 -0.1015 0.074 Uiso 1 1 calc R . .
C23 C 0.3701(5) 0.4323(3) -0.2651(3) 0.0646(11) Uani 1 1 d . . .
H23A H 0.2667 0.4134 -0.3235 0.078 Uiso 1 1 calc R . .
H23B H 0.4505 0.3857 -0.2874 0.078 Uiso 1 1 calc R . .
C24 C 0.4344(5) 0.5494(3) -0.2549(3) 0.0711(12) Uani 1 1 d . . .
H24A H 0.3559 0.5966 -0.2308 0.085 Uiso 1 1 calc R . .
H24B H 0.5400 0.5679 -0.1985 0.085 Uiso 1 1 calc R . .
C25 C 0.4590(7) 0.5706(4) -0.3618(4) 0.0959(16) Uani 1 1 d . . .
H25A H 0.5428 0.5266 -0.3831 0.115 Uiso 1 1 calc R . .
H25B H 0.3552 0.5470 -0.4192 0.115 Uiso 1 1 calc R . .
C26 C 0.5113(7) 0.6863(4) -0.3564(5) 0.1153(19) Uani 1 1 d . . .
H26A H 0.5243 0.6932 -0.4271 0.173 Uiso 1 1 calc R . .
H26B H 0.6156 0.7101 -0.3013 0.173 Uiso 1 1 calc R . .
H26C H 0.4277 0.7305 -0.3375 0.173 Uiso 1 1 calc R . .
N3 N 0.2546(4) -0.1735(3) -0.1706(3) 0.0786(11) Uani 1 1 d . . .
C27 C 0.3503(4) -0.1075(3) -0.1055(3) 0.0475(9) Uani 1 1 d . . .
O1 O 0.9867(9) 0.6272(5) 0.6991(10) 0.303(6) Uani 1 1 d . . .
H1A H 1.0127 0.6263 0.7613 0.363 Uiso 1 1 d R . .
C28 C 0.9960(16) 0.6701(13) 0.6238(7) 0.284(8) Uani 1 1 d . . .
H28A H 0.9041 0.6398 0.5604 0.340 Uiso 1 1 calc R . .
H28B H 1.0993 0.6572 0.6050 0.340 Uiso 1 1 calc R . .
H28C H 0.9921 0.7472 0.6466 0.340 Uiso 1 1 calc R . .

loop_
_atom_site_aniso_label
_atom_site_aniso_U_11
_atom_site_aniso_U_22
_atom_site_aniso_U_33
_atom_site_aniso_U_23
_atom_site_aniso_U_13
_atom_site_aniso_U_12
Ni1 0.0314(4) 0.0437(4) 0.0394(4) 0.0079(3) 0.0135(3) 0.0072(3)
N1 0.0324(15) 0.0466(17) 0.0413(15) 0.0108(13) 0.0139(12) 0.0072(13)
N2 0.0374(15) 0.0439(17) 0.0420(15) 0.0118(13) 0.0113(12) 0.0123(13)
C1 0.0318(17) 0.0383(19) 0.0368(18) 0.0065(15) 0.0075(14) 0.0023(15)
C2 0.0353(19) 0.056(2) 0.052(2) 0.0089(19) 0.0160(16) 0.0158(17)
C3 0.0383(19) 0.061(2) 0.048(2) 0.0054(18) 0.0207(16) 0.0112(18)
C4 0.0405(19) 0.058(2) 0.0447(19) 0.0163(18) 0.0113(16) 0.0078(17)
C5 0.0318(18) 0.053(2) 0.0435(19) 0.0167(17) 0.0062(15) 0.0081(16)
C6 0.039(2) 0.052(2) 0.053(2) 0.0115(19) 0.0052(16) 0.0122(18)
C7 0.053(2) 0.066(3) 0.066(3) 0.005(2) 0.010(2) 0.022(2)
C8 0.085(4) 0.083(4) 0.086(4) -0.008(3) 0.004(3) 0.030(3)
C9 0.080(4) 0.060(3) 0.126(5) -0.015(4) -0.012(3) 0.017(3)
C10 0.066(3) 0.060(3) 0.133(5) 0.027(3) 0.007(3) 0.003(2)
C11 0.042(2) 0.051(3) 0.081(3) 0.022(2) 0.001(2) 0.0060(19)
C12 0.057(3) 0.079(3) 0.080(3) 0.047(3) 0.014(2) 0.003(2)
C13 0.041(2) 0.077(3) 0.050(2) 0.028(2) 0.0084(17) 0.010(2)
C14 0.059(3) 0.130(5) 0.058(3) 0.049(3) 0.022(2) 0.016(3)
C15 0.074(3) 0.140(5) 0.043(3) 0.014(3) 0.014(2) 0.028(3)
C16 0.079(3) 0.088(4) 0.051(3) -0.002(2) 0.010(2) 0.013(3)
C17 0.065(3) 0.068(3) 0.047(2) 0.010(2) 0.0126(19) 0.005(2)
C18 0.0398(19) 0.061(2) 0.0407(19) 0.0187(18) 0.0091(15) 0.0088(18)
C19 0.045(2) 0.051(2) 0.0421(19) 0.0131(17) 0.0092(15) 0.0121(17)
C20 0.067(2) 0.049(2) 0.052(2) 0.0099(18) 0.0188(19) 0.011(2)
C21 0.054(2) 0.052(2) 0.051(2) 0.0140(18) 0.0135(17) 0.0075(18)
C22 0.071(3) 0.053(3) 0.064(2) 0.016(2) 0.021(2) 0.010(2)
C23 0.076(3) 0.054(3) 0.068(3) 0.019(2) 0.023(2) 0.004(2)
C24 0.082(3) 0.053(3) 0.083(3) 0.021(2) 0.025(2) 0.007(2)
C25 0.124(4) 0.074(3) 0.102(4) 0.030(3) 0.048(3) -0.010(3)
C26 0.143(5) 0.075(4) 0.149(5) 0.043(4) 0.064(4) 0.007(3)
N3 0.057(2) 0.079(3) 0.082(2) -0.022(2) 0.0228(19) -0.0078(19)
C27 0.042(2) 0.052(2) 0.051(2) 0.0001(19) 0.0258(18) 0.0068(18)
O1 0.200(7) 0.138(5) 0.627(19) 0.128(9) 0.185(10) 0.006(5)
C28 0.279(15) 0.49(3) 0.125(7) 0.165(10) 0.046(8) 0.122(15)

loop_
_geom_bond_atom_site_label_1
_geom_bond_atom_site_label_2
_geom_bond_distance
_geom_bond_site_symmetry_2
_geom_bond_publ_flag
Ni1 C27 1.853(4) . ?
Ni1 C27 1.853(4) 2_655 ?
Ni1 C1 1.912(3) . ?
Ni1 C1 1.912(3) 2_655 ?
N1 C1 1.353(4) . ?
N1 C3 1.387(4) . ?
N1 C4 1.462(4) . ?
N2 C1 1.343(4) . ?
N2 C2 1.380(4) . ?
N2 C19 1.460(4) . ?
C2 C3 1.331(5) . ?
C4 C5 1.516(5) . ?
C5 C6 1.397(5) . ?
C5 C18 1.402(4) . ?
C6 C11 1.431(5) . ?
C6 C7 1.432(5) . ?
C7 C8 1.338(6) . ?
C8 C9 1.398(7) . ?
C9 C10 1.370(7) . ?
C10 C11 1.434(6) . ?
C11 C12 1.392(6) . ?
C12 C13 1.373(5) . ?
C13 C18 1.432(5) . ?
C13 C14 1.445(5) . ?
C14 C15 1.329(6) . ?
C15 C16 1.392(7) . ?
C16 C17 1.350(5) . ?
C17 C18 1.423(5) . ?
C19 C20 1.507(5) . ?
C20 C21 1.513(5) . ?
C21 C22 1.514(5) . ?
C22 C23 1.512(5) . ?
C23 C24 1.512(5) . ?
C24 C25 1.511(6) . ?
C25 C26 1.485(6) . ?
N3 C27 1.153(4) . ?
O1 C28 1.220(11) . ?
